data_2204367
loop_
_publ_author_name
'S\"anger, Inge'
'Lerner, Hans-Wolfram'
'Bolte, Michael'

_publ_section_title
;
 Redetermination of <i>trans</i>-2,5,7,10-tetraazabicyclo[4.4.0]decane
;
_journal_issue 10
_journal_name_full 'Acta Crystallographica Section E'
_journal_page_first o1847
_journal_page_last o1848
_journal_paper_doi 10.1107/S1600536804022688
_journal_volume 60
_journal_year 2004
_chemical_formula_iupac 'C6 H14 N4'
_chemical_formula_moiety 'C6 H14 N4'
_chemical_formula_sum 'C6 H14 N4'
_chemical_formula_weight 142.21
_chemical_name_systematic
;
trans-2,5,7,10-tetraazabicyclo[4.4.0]decane
;
_space_group_IT_number 12
_symmetry_cell_setting monoclinic
_symmetry_space_group_name_Hall '-C 2y'
_symmetry_space_group_name_H-M 'C 1 2/m 1'
_atom_sites_solution_hydrogens geom
_atom_sites_solution_primary direct
_atom_sites_solution_secondary difmap
_audit_creation_method SHELXL-97
_cell_angle_alpha 90.00
_cell_angle_beta 108.78(3)
_cell_angle_gamma 90.00
_cell_formula_units_Z 2
_cell_length_a 5.283(2)
_cell_length_b 15.937(4)
_cell_length_c 4.6205(18)
_cell_measurement_reflns_used 2510
_cell_measurement_temperature 173(2)
_cell_measurement_theta_max 27.7
_cell_measurement_theta_min 4.2
_cell_volume 368.3(2)
_computing_cell_refinement X-AREA
_computing_data_collection 'X-AREA (Stoe & Cie, 2001)'
_computing_data_reduction X-AREA
_computing_molecular_graphics 'XP in SHELXTL-Plus (Sheldrick, 1991)'
_computing_publication_material 'SHELXL97 and PLATON (Spek, 1990)'
_computing_structure_refinement 'SHELXL97 (Sheldrick, 1997) '
_computing_structure_solution 'SHELXS97 (Sheldrick, 1990) '
_diffrn_ambient_temperature 173(2)
_diffrn_measured_fraction_theta_full 0.997
_diffrn_measured_fraction_theta_max 0.996
_diffrn_measurement_device_type 'Stoe IPDS-II two-circle'
_diffrn_measurement_method \w
_diffrn_radiation_monochromator graphite
_diffrn_radiation_source 'fine-focus sealed tube'
_diffrn_radiation_type MoK\a
_diffrn_radiation_wavelength 0.71073
_diffrn_reflns_av_R_equivalents 0.0685
_diffrn_reflns_av_sigmaI/netI 0.0802
_diffrn_reflns_limit_h_max 6
_diffrn_reflns_limit_h_min -6
_diffrn_reflns_limit_k_max 20
_diffrn_reflns_limit_k_min -18
_diffrn_reflns_limit_l_max 5
_diffrn_reflns_limit_l_min -6
_diffrn_reflns_number 2406
_diffrn_reflns_theta_full 25.00
_diffrn_reflns_theta_max 27.81
_diffrn_reflns_theta_min 4.27
_diffrn_standards_decay_% 0
_diffrn_standards_interval_time 0
_diffrn_standards_number 0
_exptl_absorpt_coefficient_mu 0.085
_exptl_absorpt_correction_type none
_exptl_crystal_colour colourless
_exptl_crystal_density_diffrn 1.282
_exptl_crystal_density_method 'not measured'
_exptl_crystal_description rod
_exptl_crystal_F_000 156
_exptl_crystal_size_max 0.32
_exptl_crystal_size_mid 0.14
_exptl_crystal_size_min 0.13
_refine_diff_density_max 0.261
_refine_diff_density_min -0.272
_refine_ls_extinction_method none
_refine_ls_goodness_of_fit_ref 0.994
_refine_ls_hydrogen_treatment refall
_refine_ls_matrix_type full
_refine_ls_number_parameters 45
_refine_ls_number_reflns 449
_refine_ls_number_restraints 0
_refine_ls_restrained_S_all 0.994
_refine_ls_R_factor_all 0.0572
_refine_ls_R_factor_gt 0.0499
_refine_ls_shift/su_max 0.000
_refine_ls_shift/su_mean 0.000
_refine_ls_structure_factor_coef Fsqd
_refine_ls_weighting_details 'calc w = 1/[\s^2^(Fo^2^)+(0.0894P)^2^] where P = (Fo^2^+2Fc^2^)/3'
_refine_ls_weighting_scheme calc
_refine_ls_wR_factor_gt 0.1387
_refine_ls_wR_factor_ref 0.1444
_reflns_number_gt 362
_reflns_number_total 449
_reflns_threshold_expression I>2\s(I)
_cod_data_source_file lh6274.cif
_cod_data_source_block I
_cod_original_sg_symbol_H-M 'C 2/m'
_cod_database_code 2204367
_cod_database_fobs_code 2204367

loop_
_symmetry_equiv_pos_as_xyz
'x, y, z'
'-x, y, -z'
'x+1/2, y+1/2, z'
'-x+1/2, y+1/2, -z'
'-x, -y, -z'
'x, -y, z'
'-x+1/2, -y+1/2, -z'
'x+1/2, -y+1/2, z'

loop_
_atom_site_label
_atom_site_fract_x
_atom_site_fract_y
_atom_site_fract_z
_atom_site_U_iso_or_equiv
_atom_site_adp_type
_atom_site_calc_flag
_atom_site_refinement_flags
_atom_site_occupancy
_atom_site_disorder_assembly
_atom_site_disorder_group
_atom_site_type_symbol
N1 0.1960(3) 0.42558(6) 0.8009(2) 0.0312(5) Uani d . 1 . . N
H1' 0.356(8) 0.4282(14) 0.877(7) 0.030(10) Uiso d P 0.54(4) A 1 H
H1'' 0.062(6) 0.4260(13) 0.890(6) 0.013(9) Uiso d P 0.46(4) A 2 H
C1 0.1446(3) 0.5000 0.6067(3) 0.0277(5) Uani d S 1 . . C
H1 0.268(4) 0.5000 0.479(4) 0.023(4) Uiso d S 1 . . H
C2 0.1424(2) 0.34970(8) 0.6111(3) 0.0341(5) Uani d . 1 . . C
H2A 0.168(4) 0.2997(10) 0.740(4) 0.039(4) Uiso d . 1 . . H
H2B 0.283(3) 0.3459(9) 0.500(4) 0.035(4) Uiso d . 1 . . H

loop_
_atom_site_aniso_label
_atom_site_aniso_U_11
_atom_site_aniso_U_22
_atom_site_aniso_U_33
_atom_site_aniso_U_12
_atom_site_aniso_U_13
_atom_site_aniso_U_23
N1 0.0308(8) 0.0329(7) 0.0247(7) 0.0010(3) 0.0018(5) 0.0016(3)
C1 0.0259(9) 0.0318(9) 0.0222(9) 0.000 0.0035(7) 0.000
C2 0.0353(8) 0.0311(7) 0.0310(8) 0.0030(4) 0.0041(5) 0.0011(4)

loop_
_atom_type_symbol
_atom_type_description
_atom_type_scat_dispersion_real
_atom_type_scat_dispersion_imag
_atom_type_scat_source
C C 0.0033 0.0016 'International Tables Vol C Tables 4.2.6.8 and 6.1.1.4'
H H 0.0000 0.0000 'International Tables Vol C Tables 4.2.6.8 and 6.1.1.4'
N N 0.0061 0.0033 'International Tables Vol C Tables 4.2.6.8 and 6.1.1.4'

loop_
_geom_angle_atom_site_label_1
_geom_angle_atom_site_label_2
_geom_angle_atom_site_label_3
_geom_angle_site_symmetry_1
_geom_angle_site_symmetry_3
_geom_angle
_geom_angle_publ_flag
C1 N1 C2 . . 109.91(10) y
C1 N1 H1' . . 100.8(18) ?
C2 N1 H1' . . 106.0(18) ?
C1 N1 H1'' . . 104.5(14) ?
C2 N1 H1'' . . 104.1(14) ?
H1' N1 H1'' . . 131(3) ?
N1 C1 N1 6_565 . 108.77(13) y
N1 C1 C1 6_565 5_566 110.26(10) ?
N1 C1 C1 . 5_566 110.25(10) y
N1 C1 H1 6_565 . 109.3(5) ?
N1 C1 H1 . . 109.3(5) ?
C1 C1 H1 5_566 . 108.9(10) ?
N1 C2 C2 . 2_556 111.18(9) y
N1 C2 H2A . . 110.3(9) ?
C2 C2 H2A 2_556 . 108.8(11) ?
N1 C2 H2B . . 108.3(9) ?
C2 C2 H2B 2_556 . 112.2(8) ?
H2A C2 H2B . . 105.9(13) ?

loop_
_geom_bond_atom_site_label_1
_geom_bond_atom_site_label_2
_geom_bond_site_symmetry_2
_geom_bond_distance
_geom_bond_publ_flag
N1 C1 . 1.4591(13) y
N1 C2 . 1.4669(14) y
N1 H1' . 0.80(4) ?
N1 H1'' . 0.93(3) ?
C1 N1 6_565 1.4590(13) ?
C1 C1 5_566 1.528(3) ?
C1 H1 . 1.011(19) ?
C2 C2 2_556 1.524(2) ?
C2 H2A . 0.977(17) ?
C2 H2B . 1.031(16) ?

loop_
_geom_hbond_atom_site_label_D
_geom_hbond_atom_site_label_H
_geom_hbond_atom_site_label_A
_geom_hbond_site_symmetry_A
_geom_hbond_distance_DH
_geom_hbond_distance_HA
_geom_hbond_distance_DA
_geom_hbond_angle_DHA
N1 H1' N1 2_657 0.80(4) 2.36(4) 3.146(3) 167(3)
N1 H1'' N1 2_557 0.93(3) 2.27(3) 3.182(3) 168(2)

loop_
_geom_torsion_atom_site_label_1
_geom_torsion_atom_site_label_2
_geom_torsion_atom_site_label_3
_geom_torsion_atom_site_label_4
_geom_torsion_site_symmetry_4
_geom_torsion
C2 N1 C1 N1 6_565 179.27(7)
C2 N1 C1 C1 5_566 58.26(19)
C1 N1 C2 C2 2_556 -56.40(18)
